data_7158493
loop_
_publ_author_name
'Liyu, Jessica'
'Kim, Shi-Wei'
'S\"ohnel, Tilo'
'Sperry, Jonathan'

_publ_section_title
;
 Progress toward a biomimetic synthesis of pegaharmaline A.
;
_journal_issue 6
_journal_name_full 'Organic &amp; biomolecular chemistry'
_journal_page_first 1275
_journal_page_last 1283
_journal_paper_doi 10.1039/d1ob02372a
_journal_volume 20
_journal_year 2022
_chemical_formula_moiety 'C13 H12 N2 O2'
_chemical_formula_sum 'C13 H12 N2 O2'
_chemical_formula_weight 228.25
_space_group_crystal_system monoclinic
_space_group_IT_number 14
_space_group_name_Hall '-P 2ybc'
_space_group_name_H-M_alt 'P 1 21/c 1'
_atom_sites_solution_hydrogens geom
_atom_sites_solution_primary direct
_audit_creation_date 2021-12-01
_audit_creation_method
;
Olex2 1.3
(compiled 2020.11.12 svn.r5f609507 for OlexSys, GUI svn.r6408)
;
_audit_update_record
;
2021-12-02 deposited with the CCDC.	2022-01-17 downloaded from the CCDC.
;
_cell_angle_alpha 90
_cell_angle_beta 90.211(4)
_cell_angle_gamma 90
_cell_formula_units_Z 4
_cell_length_a 15.7052(8)
_cell_length_b 5.0360(2)
_cell_length_c 13.3544(6)
_cell_measurement_reflns_used 4020
_cell_measurement_temperature 99.9(5)
_cell_measurement_theta_max 75.3350
_cell_measurement_theta_min 5.6320
_cell_volume 1056.21(8)
_computing_cell_refinement 'CrysAlisPro 1.171.39.44a (Rigaku OD, 2018)'
_computing_data_collection 'CrysAlisPro 1.171.39.44a (Rigaku OD, 2018)'
_computing_data_reduction 'CrysAlisPro 1.171.39.44a (Rigaku OD, 2018)'
_computing_molecular_graphics 'Olex2 1.3 (Dolomanov et al., 2009)'
_computing_publication_material 'Olex2 1.3 (Dolomanov et al., 2009)'
_computing_structure_refinement 'SHELXL 2018/3 (Sheldrick, 2015)'
_computing_structure_solution 'SHELXS  (Sheldrick, 2008)'
_diffrn_ambient_environment N~2~
_diffrn_ambient_temperature 99.9(5)
_diffrn_detector 'CCD plate'
_diffrn_detector_type 'Pilatus 200K'
_diffrn_measured_fraction_theta_full 0.999
_diffrn_measured_fraction_theta_max 0.999
_diffrn_measurement_details
;
List of Runs (angles in degrees, time in seconds):

  # Type    Start    End  Width  t~exp~   \w     \q     \k     \f   Frames
#--------------------------------------------------------------------------
  1  \w     24.00 120.00   0.50    0.27    --   46.98  77.00 -30.00  192
  2  \w    106.00 138.00   0.50    1.06    --  103.64 178.00-180.00   64
  3  \w     60.00  94.00   0.50    1.06    --  103.64 178.00-180.00   68
  4  \w     84.00 173.00   0.50    1.06    --  103.64  45.00  30.00  178
  5  \w     77.00 123.00   0.50    1.06    --  103.64 -61.00  30.00   92
  6  \w     34.00  64.00   0.50    1.06    --  103.64 -61.00  30.00   60
  7  \w    -88.00 -11.00   0.50    1.06    --  -90.25 111.00  30.00  154
  8  \w   -105.00 -15.00   0.50    1.06    --  -90.25  77.00 -90.00  180
  9  \w    -72.00 -16.00   0.50    0.27    --  -46.98  77.00 -90.00  112
 10  \w     27.00  68.00   0.50    1.06    --  103.64 -15.00 150.00   82
 11  \w     86.00 113.00   0.50    1.06    --  103.64-111.00 150.00   54
 12  \w     35.00 112.00   0.50    1.06    --  103.64-111.00   0.00  154
 13  \w     46.00 103.00   0.50    1.06    --  103.64 -95.00   0.00  114
 14  \w     69.00 104.00   0.50    1.06    --  103.64-111.00 -60.00   70
 15  \w     32.00  58.00   0.50    1.06    --  103.64-111.00-180.00   52
 16  \w     73.00 111.00   0.50    1.06    --  103.64-111.00-180.00   76
 17  \w     42.00  68.00   0.50    0.27    --   46.98-125.00 -90.00   52
 18  \w     42.00  98.00   0.50    0.27    --   46.98-125.00  60.00  112
 19  \w     87.00 131.00   0.50    1.06    --  103.64 -15.00 150.00   88
 20  \w   -103.00 -22.00   0.50    0.27    --  -46.98 -77.00  60.00  162
 21  \w   -159.00 -70.00   0.50    1.06    --  -90.25 -61.00 150.00  178
 22  \w   -158.00-109.00   0.50    1.06    --  -90.25 -45.00 -30.00   98
 23  \w   -155.00-128.00   0.50    1.06    --  -90.25 -45.00-150.00   54
 24  \w   -158.00 -70.00   0.50    1.06    --  -90.25 -61.00-180.00  176
 25  \w   -106.00 -79.00   0.50    1.06    --  -90.25 -45.00-150.00   54
 26  \w     38.00  63.00   0.50    1.06    --  103.64-111.00 -90.00   50
 27  \w     64.00  90.00   0.50    1.06    --  103.64 -95.00 -60.00   52
 28  \w     30.00  60.00   0.50    1.06    --  103.64-111.00 150.00   60
;
_diffrn_measurement_device 'four-circle diffractometer'
_diffrn_measurement_device_type 'XtaLAB Synergy, Dualflex, Pilatus 200K'
_diffrn_measurement_method '\w scans'
_diffrn_orient_matrix_type 'CrysAlisPro convention (1999,Acta A55,543-557)'
_diffrn_orient_matrix_UB_11 0.0235429000
_diffrn_orient_matrix_UB_12 -0.2349835000
_diffrn_orient_matrix_UB_13 0.0685224000
_diffrn_orient_matrix_UB_21 -0.0856472000
_diffrn_orient_matrix_UB_22 -0.1339949000
_diffrn_orient_matrix_UB_23 -0.0252539000
_diffrn_orient_matrix_UB_31 0.0417670000
_diffrn_orient_matrix_UB_32 -0.1425481000
_diffrn_orient_matrix_UB_33 -0.0892805000
_diffrn_radiation_monochromator mirror
_diffrn_radiation_probe x-ray
_diffrn_radiation_type 'Cu K\a'
_diffrn_radiation_wavelength 1.54184
_diffrn_reflns_av_R_equivalents 0.0308
_diffrn_reflns_av_unetI/netI 0.0228
_diffrn_reflns_Laue_measured_fraction_full 0.999
_diffrn_reflns_Laue_measured_fraction_max 0.999
_diffrn_reflns_limit_h_max 18
_diffrn_reflns_limit_h_min -17
_diffrn_reflns_limit_k_max 6
_diffrn_reflns_limit_k_min -6
_diffrn_reflns_limit_l_max 15
_diffrn_reflns_limit_l_min -16
_diffrn_reflns_number 8761
_diffrn_reflns_point_group_measured_fraction_full 0.999
_diffrn_reflns_point_group_measured_fraction_max 0.999
_diffrn_reflns_theta_full 67.684
_diffrn_reflns_theta_max 67.718
_diffrn_reflns_theta_min 5.634
_diffrn_source 'micro-focus sealed X-ray tube'
_diffrn_source_type 'PhotonJet (Cu) X-ray Source'
_exptl_absorpt_coefficient_mu 0.807
_exptl_absorpt_correction_T_max 1.00000
_exptl_absorpt_correction_T_min 0.77944
_exptl_absorpt_correction_type multi-scan
_exptl_absorpt_process_details
;
CrysAlisPro 1.171.39.44a (Rigaku Oxford Diffraction, 2018)
Empirical absorption correction using spherical harmonics,
 implemented in SCALE3 ABSPACK scaling algorithm.
;
_exptl_crystal_density_diffrn 1.435
_exptl_crystal_description plate
_exptl_crystal_F_000 480
_exptl_crystal_size_max 0.16
_exptl_crystal_size_mid 0.14
_exptl_crystal_size_min 0.1
_refine_diff_density_max 0.312
_refine_diff_density_min -0.360
_refine_diff_density_rms 0.065
_refine_ls_extinction_method none
_refine_ls_goodness_of_fit_ref 1.071
_refine_ls_hydrogen_treatment constr
_refine_ls_matrix_type full
_refine_ls_number_parameters 157
_refine_ls_number_reflns 1894
_refine_ls_number_restraints 0
_refine_ls_restrained_S_all 1.071
_refine_ls_R_factor_all 0.0565
_refine_ls_R_factor_gt 0.0544
_refine_ls_shift/su_max 0.000
_refine_ls_shift/su_mean 0.000
_refine_ls_structure_factor_coef Fsqd
_refine_ls_weighting_details 'w=1/[\s^2^(Fo^2^)+(0.0910P)^2^+0.8516P] where P=(Fo^2^+2Fc^2^)/3'
_refine_ls_weighting_scheme calc
_refine_ls_wR_factor_gt 0.1524
_refine_ls_wR_factor_ref 0.1545
_reflns_Friedel_coverage 0.000
_reflns_number_gt 1785
_reflns_number_total 1894
_reflns_threshold_expression 'I > 2\s(I)'
_cod_data_source_file d1ob02372a2.cif
_cod_data_source_block jl3_12b
_cod_depositor_comments 'Adding full bibliography for 7158492--7158494.cif.'
_cod_database_code 7158493
_shelx_shelxl_version_number 2018/3
_chemical_oxdiff_formula C13H12N2O2
_shelx_space_group_comment
;
The symmetry employed for this shelxl refinement is uniquely defined
by the following loop, which should always be used as a source of
symmetry information in preference to the above space-group names.
They are only intended as comments.
;
_shelx_estimated_absorpt_t_max 0.924
_shelx_estimated_absorpt_t_min 0.882
_reflns_odcompleteness_completeness 99.86
_reflns_odcompleteness_iscentric 1
_reflns_odcompleteness_theta 67.62
_olex2_refinement_description
;
1. Fixed Uiso
 At 1.2 times of:
  All C(H) groups
 At 1.5 times of:
  All C(H,H,H) groups, All O(H) groups
2.a Ternary CH refined with riding coordinates:
 C8(H8)
2.b Aromatic/amide H refined with riding coordinates:
 C2(H2), C3(H3), C4(H4), C5(H5)
2.c Idealised Me refined as rotating group:
 C10(H10A,H10B,H10C), C12(H12A,H12B,H12C)
2.d Idealised tetrahedral OH refined as rotating group:
 O2(H2A)
;
_olex2_submission_special_instructions 'No special instructions were received'
_oxdiff_exptl_absorpt_empirical_details
;
Empirical correction (ABSPACK) includes:
- Absorption correction using spherical harmonics
- Frame scaling
;
_oxdiff_exptl_absorpt_empirical_full_max 1.354
_oxdiff_exptl_absorpt_empirical_full_min 0.755

loop_
_space_group_symop_operation_xyz
'x, y, z'
'-x, y+1/2, -z+1/2'
'-x, -y, -z'
'x, -y-1/2, z-1/2'

loop_
_atom_site_label
_atom_site_type_symbol
_atom_site_fract_x
_atom_site_fract_y
_atom_site_fract_z
_atom_site_U_iso_or_equiv
_atom_site_adp_type
_atom_site_occupancy
_atom_site_site_symmetry_order
_atom_site_calc_flag
_atom_site_refinement_flags_posn
_atom_site_refinement_flags_adp
_atom_site_refinement_flags_occupancy
_atom_site_disorder_assembly
_atom_site_disorder_group
C1 C 0.68477(12) 0.5388(4) 0.30516(14) 0.0233(4) Uani 1 1 d . . . . .
C2 C 0.65537(12) 0.7277(4) 0.23672(15) 0.0260(5) Uani 1 1 d . . . . .
H2 H 0.679996 0.737839 0.173614 0.031 Uiso 1 1 calc R U . . .
C3 C 0.59049(13) 0.8991(4) 0.26133(15) 0.0268(5) Uani 1 1 d . . . . .
H3 H 0.572273 1.025167 0.215113 0.032 Uiso 1 1 calc R U . . .
C4 C 0.55157(12) 0.8850(4) 0.35567(15) 0.0277(5) Uani 1 1 d . . . . .
H4 H 0.507234 0.999761 0.371557 0.033 Uiso 1 1 calc R U . . .
C5 C 0.57929(12) 0.7011(4) 0.42439(14) 0.0255(5) Uani 1 1 d . . . . .
H5 H 0.553725 0.692117 0.487004 0.031 Uiso 1 1 calc R U . . .
C6 C 0.64576(12) 0.5269(4) 0.40080(14) 0.0233(4) Uani 1 1 d . . . . .
C7 C 0.67610(12) 0.3358(4) 0.47513(14) 0.0248(5) Uani 1 1 d . . . . .
C8 C 0.79188(12) -0.0020(4) 0.50324(14) 0.0246(5) Uani 1 1 d . . . . .
H8 H 0.753611 -0.145573 0.523821 0.030 Uiso 1 1 calc R U . . .
C9 C 0.85694(12) -0.1034(4) 0.42902(14) 0.0249(5) Uani 1 1 d . . . . .
C10 C 0.92046(13) -0.3051(4) 0.46233(15) 0.0302(5) Uani 1 1 d . . . . .
H10A H 0.953995 -0.360515 0.406122 0.045 Uiso 1 1 calc R U . . .
H10B H 0.891307 -0.455760 0.489847 0.045 Uiso 1 1 calc R U . . .
H10C H 0.956982 -0.228937 0.512465 0.045 Uiso 1 1 calc R U . . .
C11 C 0.84785(12) 0.0150(4) 0.34001(14) 0.0243(5) Uani 1 1 d . . . . .
C12 C 0.89596(13) -0.0329(5) 0.24533(15) 0.0311(5) Uani 1 1 d . . . . .
H12A H 0.945968 -0.135843 0.259739 0.047 Uiso 1 1 calc R U . . .
H12B H 0.912339 0.134213 0.216639 0.047 Uiso 1 1 calc R U . . .
H12C H 0.860487 -0.127668 0.198828 0.047 Uiso 1 1 calc R U . . .
C13 C 0.77842(12) 0.2095(4) 0.34620(14) 0.0225(4) Uani 1 1 d . . . . .
N1 N 0.75147(10) 0.3697(3) 0.27751(12) 0.0235(4) Uani 1 1 d . . . . .
N2 N 0.74592(10) 0.1941(3) 0.44246(11) 0.0237(4) Uani 1 1 d . . . . .
O1 O 0.64692(9) 0.3008(3) 0.55925(10) 0.0301(4) Uani 1 1 d . . . . .
O2 O 0.83228(9) 0.1086(3) 0.58613(10) 0.0271(4) Uani 1 1 d . . . . .
H2A H 0.799448 0.109723 0.633733 0.041 Uiso 1 1 calc R U . . .

loop_
_atom_site_aniso_label
_atom_site_aniso_U_11
_atom_site_aniso_U_22
_atom_site_aniso_U_33
_atom_site_aniso_U_23
_atom_site_aniso_U_13
_atom_site_aniso_U_12
C1 0.0233(9) 0.0281(10) 0.0183(9) -0.0034(8) 0.0033(7) -0.0044(8)
C2 0.0264(10) 0.0321(11) 0.0195(10) 0.0008(8) 0.0034(7) -0.0025(8)
C3 0.0283(10) 0.0281(11) 0.0239(10) 0.0024(8) -0.0006(8) -0.0016(8)
C4 0.0251(10) 0.0290(11) 0.0290(11) -0.0035(8) 0.0034(8) 0.0009(8)
C5 0.0262(10) 0.0310(11) 0.0192(10) -0.0031(8) 0.0043(7) -0.0025(8)
C6 0.0240(9) 0.0276(10) 0.0184(9) -0.0014(8) 0.0038(7) -0.0031(8)
C7 0.0263(10) 0.0310(11) 0.0172(9) -0.0025(8) 0.0038(7) -0.0013(8)
C8 0.0266(10) 0.0293(11) 0.0180(9) 0.0008(8) 0.0050(7) 0.0013(8)
C9 0.0259(10) 0.0282(11) 0.0206(10) -0.0015(8) 0.0052(7) -0.0006(8)
C10 0.0327(11) 0.0352(12) 0.0229(10) 0.0027(8) 0.0072(8) 0.0052(9)
C11 0.0248(9) 0.0285(11) 0.0198(9) -0.0024(8) 0.0042(7) -0.0018(8)
C12 0.0322(11) 0.0396(12) 0.0217(10) 0.0010(9) 0.0085(8) 0.0079(9)
C13 0.0244(9) 0.0280(10) 0.0152(9) -0.0021(7) 0.0039(7) -0.0053(8)
N1 0.0240(8) 0.0292(9) 0.0174(8) -0.0008(7) 0.0045(6) -0.0015(7)
N2 0.0255(8) 0.0302(9) 0.0154(8) -0.0001(6) 0.0060(6) 0.0007(7)
O1 0.0336(8) 0.0383(9) 0.0184(7) 0.0017(6) 0.0096(6) 0.0046(6)
O2 0.0278(7) 0.0367(9) 0.0168(7) -0.0014(6) 0.0042(5) -0.0020(6)

loop_
_atom_type_symbol
_atom_type_description
_atom_type_scat_dispersion_real
_atom_type_scat_dispersion_imag
_atom_type_scat_source
C C 0.0181 0.0091 'International Tables Vol C Tables 4.2.6.8 and 6.1.1.4'
H H 0.0000 0.0000 'International Tables Vol C Tables 4.2.6.8 and 6.1.1.4'
N N 0.0311 0.0180 'International Tables Vol C Tables 4.2.6.8 and 6.1.1.4'
O O 0.0492 0.0322 'International Tables Vol C Tables 4.2.6.8 and 6.1.1.4'

loop_
_geom_angle_atom_site_label_1
_geom_angle_atom_site_label_2
_geom_angle_atom_site_label_3
_geom_angle
_geom_angle_site_symmetry_1
_geom_angle_site_symmetry_3
_geom_angle_publ_flag
C2 C1 C6 118.34(18) . . ?
C2 C1 N1 119.17(17) . . ?
N1 C1 C6 122.49(18) . . ?
C1 C2 H2 119.5 . . ?
C3 C2 C1 120.95(18) . . ?
C3 C2 H2 119.5 . . ?
C2 C3 H3 119.7 . . ?
C2 C3 C4 120.53(19) . . ?
C4 C3 H3 119.7 . . ?
C3 C4 H4 120.1 . . ?
C5 C4 C3 119.70(19) . . ?
C5 C4 H4 120.1 . . ?
C4 C5 H5 119.8 . . ?
C4 C5 C6 120.45(18) . . ?
C6 C5 H5 119.8 . . ?
C1 C6 C7 119.88(18) . . ?
C5 C6 C1 120.03(18) . . ?
C5 C6 C7 120.08(17) . . ?
N2 C7 C6 112.54(16) . . ?
O1 C7 C6 126.47(18) . . ?
O1 C7 N2 120.97(18) . . ?
C9 C8 H8 110.5 . . ?
N2 C8 H8 110.5 . . ?
N2 C8 C9 101.33(15) . . ?
O2 C8 H8 110.5 . . ?
O2 C8 C9 110.43(15) . . ?
O2 C8 N2 113.13(16) . . ?
C10 C9 C8 119.12(17) . . ?
C11 C9 C8 111.20(18) . . ?
C11 C9 C10 129.67(18) . . ?
C9 C10 H10A 109.5 . . ?
C9 C10 H10B 109.5 . . ?
C9 C10 H10C 109.5 . . ?
H10A C10 H10B 109.5 . . ?
H10A C10 H10C 109.5 . . ?
H10B C10 H10C 109.5 . . ?
C9 C11 C12 128.86(19) . . ?
C9 C11 C13 108.92(17) . . ?
C13 C11 C12 122.20(17) . . ?
C11 C12 H12A 109.5 . . ?
C11 C12 H12B 109.5 . . ?
C11 C12 H12C 109.5 . . ?
H12A C12 H12B 109.5 . . ?
H12A C12 H12C 109.5 . . ?
H12B C12 H12C 109.5 . . ?
N1 C13 C11 128.18(17) . . ?
N1 C13 N2 124.92(18) . . ?
N2 C13 C11 106.89(16) . . ?
C13 N1 C1 115.84(16) . . ?
C7 N2 C8 124.27(16) . . ?
C7 N2 C13 124.01(17) . . ?
C13 N2 C8 111.63(16) . . ?
C8 O2 H2A 109.5 . . ?

loop_
_geom_bond_atom_site_label_1
_geom_bond_atom_site_label_2
_geom_bond_distance
_geom_bond_site_symmetry_2
_geom_bond_publ_flag
C1 C2 1.397(3) . ?
C1 C6 1.420(3) . ?
C1 N1 1.401(3) . ?
C2 H2 0.9300 . ?
C2 C3 1.376(3) . ?
C3 H3 0.9300 . ?
C3 C4 1.404(3) . ?
C4 H4 0.9300 . ?
C4 C5 1.374(3) . ?
C5 H5 0.9300 . ?
C5 C6 1.400(3) . ?
C6 C7 1.461(3) . ?
C7 N2 1.380(3) . ?
C7 O1 1.228(2) . ?
C8 H8 0.9800 . ?
C8 C9 1.515(3) . ?
C8 N2 1.467(3) . ?
C8 O2 1.391(2) . ?
C9 C10 1.491(3) . ?
C9 C11 1.337(3) . ?
C10 H10A 0.9600 . ?
C10 H10B 0.9600 . ?
C10 H10C 0.9600 . ?
C11 C12 1.495(3) . ?
C11 C13 1.468(3) . ?
C12 H12A 0.9600 . ?
C12 H12B 0.9600 . ?
C12 H12C 0.9600 . ?
C13 N1 1.292(3) . ?
C13 N2 1.387(2) . ?
O2 H2A 0.8200 . ?

loop_
_geom_torsion_atom_site_label_1
_geom_torsion_atom_site_label_2
_geom_torsion_atom_site_label_3
_geom_torsion_atom_site_label_4
_geom_torsion
_geom_torsion_site_symmetry_1
_geom_torsion_site_symmetry_2
_geom_torsion_site_symmetry_3
_geom_torsion_site_symmetry_4
_geom_torsion_publ_flag
C1 C2 C3 C4 -0.9(3) . . . . ?
C1 C6 C7 N2 3.6(3) . . . . ?
C1 C6 C7 O1 -178.19(19) . . . . ?
C2 C1 C6 C5 0.3(3) . . . . ?
C2 C1 C6 C7 -178.64(18) . . . . ?
C2 C1 N1 C13 176.48(18) . . . . ?
C2 C3 C4 C5 0.9(3) . . . . ?
C3 C4 C5 C6 -0.3(3) . . . . ?
C4 C5 C6 C1 -0.3(3) . . . . ?
C4 C5 C6 C7 178.64(18) . . . . ?
C5 C6 C7 N2 -175.30(17) . . . . ?
C5 C6 C7 O1 2.9(3) . . . . ?
C6 C1 C2 C3 0.3(3) . . . . ?
C6 C1 N1 C13 -3.2(3) . . . . ?
C6 C7 N2 C8 177.10(17) . . . . ?
C6 C7 N2 C13 -6.5(3) . . . . ?
C8 C9 C11 C12 -177.4(2) . . . . ?
C8 C9 C11 C13 1.5(2) . . . . ?
C9 C8 N2 C7 176.63(17) . . . . ?
C9 C8 N2 C13 -0.1(2) . . . . ?
C9 C11 C13 N1 177.77(19) . . . . ?
C9 C11 C13 N2 -1.5(2) . . . . ?
C10 C9 C11 C12 4.1(4) . . . . ?
C10 C9 C11 C13 -177.1(2) . . . . ?
C11 C13 N1 C1 -178.73(18) . . . . ?
C11 C13 N2 C7 -175.80(17) . . . . ?
C11 C13 N2 C8 1.0(2) . . . . ?
C12 C11 C13 N1 -3.3(3) . . . . ?
C12 C11 C13 N2 177.43(18) . . . . ?
N1 C1 C2 C3 -179.41(18) . . . . ?
N1 C1 C6 C5 179.98(17) . . . . ?
N1 C1 C6 C7 1.0(3) . . . . ?
N1 C13 N2 C7 4.9(3) . . . . ?
N1 C13 N2 C8 -178.35(18) . . . . ?
N2 C8 C9 C10 177.87(17) . . . . ?
N2 C8 C9 C11 -0.9(2) . . . . ?
N2 C13 N1 C1 0.4(3) . . . . ?
O1 C7 N2 C8 -1.2(3) . . . . ?
O1 C7 N2 C13 175.19(18) . . . . ?
O2 C8 C9 C10 57.7(2) . . . . ?
O2 C8 C9 C11 -120.99(19) . . . . ?
O2 C8 N2 C7 -65.2(2) . . . . ?
O2 C8 N2 C13 118.06(17) . . . . ?
